data_4113545
loop_
_publ_author_name
'Masahiro Honma'
'Takashi Sawada'
'Yuri Fujisawa'
'Masayuki Utsugi'
'Hideaki Watanabe'
'Akinori Umino'
'Takehiko Matsumura'
'Takayuki Hagihara'
'Masashi Takano'
'Masahisa Nakada'

_publ_section_title
;
 Asymmetric Catalysis on the Intramolecular Cyclopropanation of
 \a-Diazo-\b-keto Sulfones
;
_journal_name_full 'Journal of the American Chemical Society'
_journal_page_first 2860
_journal_page_last 2861
_journal_paper_doi 10.1021/ja029534l
_journal_volume 125
_journal_year 2003
_chemical_formula_moiety 'C17 H22 O3 S '
_chemical_formula_sum 'C17 H22 O3 S'
_chemical_formula_weight 306.42
_space_group_IT_number 19
_symmetry_cell_setting orthorhombic
_symmetry_Int_Tables_number 19
_symmetry_space_group_name_Hall 'P 2ac 2ab'
_symmetry_space_group_name_H-M 'P 21 21 21'
_audit_creation_date 2002-08-28
_audit_creation_method 'by CrystalStructure v3.00'
_cell_angle_alpha 90
_cell_angle_beta 90
_cell_angle_gamma 90
_cell_formula_units_Z 4
_cell_length_a 8.4018(2)
_cell_length_b 12.7916(3)
_cell_length_c 14.8966(3)
_cell_measurement_reflns_used 21803
_cell_measurement_temperature 93.1
_cell_measurement_theta_max 27.5
_cell_measurement_theta_min 2.1
_cell_volume 1600.97(6)
_computing_cell_refinement PROCESS-AUTO
_computing_data_collection PROCESS-AUTO
_computing_data_reduction CrystalStructure
_computing_publication_material 'CrystalStructure Ver. 3.00'
_computing_structure_refinement CRYSTALS
_computing_structure_solution SIR92
_diffrn_detector_area_resol_mean 10.00
_diffrn_measured_fraction_theta_full 1.0000
_diffrn_measured_fraction_theta_max 1.0000
_diffrn_measurement_device_type 'Rigaku RAXIS-RAPID'
_diffrn_measurement_method \w
_diffrn_radiation_type 'Mo K\a'
_diffrn_radiation_wavelength 0.7107
_diffrn_reflns_av_R_equivalents 0.023
_diffrn_reflns_limit_h_max 10
_diffrn_reflns_limit_h_min -10
_diffrn_reflns_limit_k_max 16
_diffrn_reflns_limit_k_min -16
_diffrn_reflns_limit_l_max 19
_diffrn_reflns_limit_l_min -19
_diffrn_reflns_number 3657
_diffrn_reflns_theta_full 27.47
_diffrn_reflns_theta_max 27.47
_exptl_absorpt_coefficient_mu 0.209
_exptl_absorpt_correction_T_max 0.959
_exptl_absorpt_correction_T_min 0.889
_exptl_absorpt_correction_type multi-scan
_exptl_absorpt_process_details
;
    Higashi, T. (1995). Program for Absorption Correction.
    Rigaku Corporation, Tokyo, Japan.
;
_exptl_crystal_colour colorless
_exptl_crystal_density_diffrn 1.271
_exptl_crystal_description prism
_exptl_crystal_F_000 656.00
_exptl_crystal_size_max 0.50
_exptl_crystal_size_mid 0.40
_exptl_crystal_size_min 0.20
_refine_diff_density_max 0.50
_refine_diff_density_min -0.27
_refine_ls_abs_structure_details 'Flack, H. D. (1983), Acta Cryst. A39, 876-881.  951 Friedel Pairs'
_refine_ls_abs_structure_Flack 0.03(5)
_refine_ls_extinction_coef -54.2(2)
_refine_ls_extinction_method 'Larson (1970) Crystallographic Computing eq. 22'
_refine_ls_goodness_of_fit_ref 1.029
_refine_ls_hydrogen_treatment refall
_refine_ls_number_parameters 280
_refine_ls_number_reflns 3055
_refine_ls_R_factor_gt 0.0230
_refine_ls_shift/su_max 0.0020
_refine_ls_structure_factor_coef Fsqd
_refine_ls_weighting_details 'w = 1/[0.0005Fo^2^ + 0.0050\s^2^(Fo) + 0.0010]/(4Fo^2^)'
_refine_ls_weighting_scheme calc
_refine_ls_wR_factor_ref 0.0630
_reflns_number_gt 3055
_reflns_number_total 3655
_reflns_threshold_expression F^2^>2.0\s(F^2^)
_cod_data_source_file ja029534lsi20030117_035028_5.cif
_cod_data_source_block '_diMeCP___________________'
_cod_original_sg_symbol_H-M 'P 21 21 21 '
_cod_original_formula_sum 'C17 H22 O3 S '
_cod_database_code 4113545

loop_
_symmetry_equiv_pos_as_xyz
x,y,z
x+1/2,-y+1/2,-z
-x,y+1/2,-z+1/2
-x+1/2,-y,z+1/2

loop_
_atom_site_label
_atom_site_type_symbol
_atom_site_fract_x
_atom_site_fract_y
_atom_site_fract_z
_atom_site_U_iso_or_equiv
_atom_site_adp_type
_atom_site_occupancy
_atom_site_symmetry_multiplicity
_atom_site_calc_flag
S1 S -0.79971(4) -0.23183(3) -0.31362(2) 0.01312(7) Uani 1.00 1 d
O2 O -0.7651(1) -0.19460(8) -0.40262(7) 0.0188(2) Uani 1.00 1 d
O3 O -1.0045(1) -0.02359(8) -0.30056(8) 0.0202(3) Uani 1.00 1 d
O4 O -0.7607(1) -0.33909(8) -0.29370(7) 0.0195(3) Uani 1.00 1 d
C5 C -0.7035(2) -0.1507(1) -0.23252(9) 0.0143(3) Uani 1.00 1 d
C6 C -0.5566(2) 0.0032(1) -0.1906(1) 0.0162(3) Uani 1.00 1 d
C7 C -1.0527(2) -0.1027(1) -0.2661(1) 0.0155(3) Uani 1.00 1 d
C8 C -0.7002(2) -0.1856(1) -0.14192(9) 0.0171(3) Uani 1.00 1 d
C9 C -1.2237(2) -0.2244(1) -0.1821(1) 0.0195(3) Uani 1.00 1 d
C10 C -1.0055(2) -0.2120(1) -0.29286(9) 0.0123(3) Uani 1.00 1 d
C11 C -0.6217(2) -0.1232(1) -0.0791(1) 0.0189(3) Uani 1.00 1 d
C12 C -0.6292(2) -0.0091(1) -0.3512(1) 0.0191(4) Uani 1.00 1 d
C13 C -0.5483(2) -0.0294(1) -0.1016(1) 0.0174(3) Uani 1.00 1 d
C14 C -0.6322(2) -0.0547(1) -0.2576(1) 0.0149(3) Uani 1.00 1 d
C15 C -1.1169(2) -0.2877(1) -0.24530(9) 0.0144(3) Uani 1.00 1 d
C16 C -1.1355(2) -0.2727(1) -0.34488(9) 0.0147(3) Uani 1.00 1 d
C17 C -1.0804(2) -0.3615(1) -0.4052(1) 0.0192(4) Uani 1.00 1 d
C18 C -1.2755(2) -0.2123(1) -0.3832(1) 0.0186(3) Uani 1.00 1 d
C19 C -0.4627(2) 0.0352(1) -0.0325(1) 0.0227(4) Uani 1.00 1 d
C20 C -0.7752(2) -0.2856(1) -0.1077(1) 0.0251(4) Uani 1.00 1 d
C21 C -1.1692(2) -0.1101(1) -0.1884(1) 0.0233(4) Uani 1.00 1 d
H1 H -0.414(4) -0.006(3) 0.016(2) 0.07(1) Uiso 1.00 1 c
H2 H -0.380(3) 0.084(2) -0.059(2) 0.042(6) Uiso 1.00 1 c
H3 H -0.529(4) 0.077(3) -0.001(2) 0.062(9) Uiso 1.00 1 c
H4 H -0.625(2) -0.147(2) -0.017(1) 0.021(5) Uiso 1.00 1 c
H5 H -0.509(2) 0.068(1) -0.208(1) 0.017(4) Uiso 1.00 1 c
H6 H -0.581(3) 0.061(2) -0.349(1) 0.029(5) Uiso 1.00 1 c
H7 H -0.735(2) -0.000(1) -0.376(1) 0.015(4) Uiso 1.00 1 c
H8 H -0.572(3) -0.050(2) -0.392(2) 0.037(6) Uiso 1.00 1 c
H9 H -0.769(3) -0.291(2) -0.046(2) 0.037(6) Uiso 1.00 1 c
H10 H -0.725(3) -0.344(2) -0.131(2) 0.046(7) Uiso 1.00 1 c
H11 H -0.879(3) -0.293(2) -0.126(2) 0.043(7) Uiso 1.00 1 c
H12 H -1.041(3) -0.340(2) -0.460(1) 0.027(5) Uiso 1.00 1 c
H13 H -1.171(3) -0.407(2) -0.417(1) 0.032(5) Uiso 1.00 1 c
H14 H -0.993(2) -0.398(1) -0.376(1) 0.018(4) Uiso 1.00 1 c
H15 H -1.309(3) -0.153(2) -0.347(1) 0.025(5) Uiso 1.00 1 c
H16 H -1.257(3) -0.188(2) -0.440(1) 0.025(5) Uiso 1.00 1 c
H17 H -1.367(3) -0.257(2) -0.386(1) 0.034(5) Uiso 1.00 1 c
H18 H -1.083(2) -0.349(2) -0.228(1) 0.016(4) Uiso 1.00 1 c
H19 H -1.218(3) -0.251(2) -0.121(1) 0.031(5) Uiso 1.00 1 c
H20 H -1.330(3) -0.233(2) -0.204(1) 0.025(5) Uiso 1.00 1 c
H21 H -1.258(3) -0.063(2) -0.201(2) 0.040(6) Uiso 1.00 1 c
H22 H -1.102(3) -0.096(2) -0.131(2) 0.036(6) Uiso 1.00 1 c

loop_
_atom_site_aniso_label
_atom_site_aniso_U_11
_atom_site_aniso_U_22
_atom_site_aniso_U_33
_atom_site_aniso_U_12
_atom_site_aniso_U_13
_atom_site_aniso_U_23
S1 0.0116(1) 0.0140(1) 0.0138(1) 0.0008(1) 0.0006(1) -0.0021(1)
O2 0.0184(5) 0.0238(5) 0.0142(5) -0.0016(4) 0.0026(4) -0.0029(4)
O3 0.0199(5) 0.0134(5) 0.0273(6) -0.0002(4) 0.0008(5) -0.0015(4)
O4 0.0173(5) 0.0156(5) 0.0257(6) 0.0035(4) -0.0011(4) -0.0022(4)
C5 0.0114(6) 0.0164(6) 0.0150(6) 0.0002(5) -0.0022(5) -0.0019(5)
C6 0.0127(6) 0.0180(6) 0.0180(7) -0.0013(5) 0.0013(5) -0.0024(6)
C7 0.0132(6) 0.0159(6) 0.0174(7) 0.0024(5) -0.0022(5) -0.0030(5)
C8 0.0138(6) 0.0200(7) 0.0174(6) 0.0014(6) -0.0021(6) 0.0014(5)
C9 0.0191(7) 0.0227(7) 0.0168(6) 0.0006(6) 0.0044(6) 0.0004(6)
C10 0.0108(6) 0.0127(6) 0.0134(6) 0.0006(5) -0.0001(5) -0.0001(4)
C11 0.0173(7) 0.0254(7) 0.0140(7) 0.0014(6) -0.0009(5) 0.0003(6)
C12 0.0191(7) 0.0209(8) 0.0174(7) -0.0032(6) 0.0005(6) 0.0029(6)
C13 0.0119(6) 0.0220(7) 0.0183(7) 0.0016(5) -0.0004(5) -0.0045(6)
C14 0.0114(6) 0.0172(7) 0.0161(7) 0.0010(5) 0.0006(5) -0.0001(5)
C15 0.0147(6) 0.0133(7) 0.0151(6) -0.0012(5) 0.0006(5) 0.0012(5)
C16 0.0129(6) 0.0149(6) 0.0163(6) -0.0029(6) -0.0004(5) -0.0014(6)
C17 0.0197(7) 0.0189(7) 0.0189(7) -0.0032(6) 0.0005(6) -0.0049(6)
C18 0.0143(7) 0.0206(7) 0.0209(7) 0.0005(5) -0.0027(5) 0.0026(6)
C19 0.0221(8) 0.0267(8) 0.0194(7) -0.0023(6) -0.0038(6) -0.0051(6)
C20 0.0294(9) 0.0255(8) 0.0203(8) -0.0080(7) -0.0048(6) 0.0075(6)
C21 0.0223(7) 0.0211(7) 0.0265(7) 0.0025(6) 0.0075(7) -0.0037(7)

loop_
_atom_type_symbol
_atom_type_description
_atom_type_scat_dispersion_real
_atom_type_scat_dispersion_imag
_atom_type_scat_source
C C 0.006 0.003
;
International Tables for Crystallography
(1992, Vol. C, Tables 4.2.6.8 and 6.1.1.4)
;
H H 0.000 0.000
;
International Tables for Crystallography
(1992, Vol. C, Table 6.1.1.4)
;
O O 0.017 0.010
;
International Tables for Crystallography
(1992, Vol. C, Tables 4.2.6.8 and 6.1.1.4)
;
S S 0.148 0.159
;
International Tables for Crystallography
(1992, Vol. C, Tables 4.2.6.8 and 6.1.1.4)
;

loop_
_geom_angle_atom_site_label_1
_geom_angle_atom_site_label_2
_geom_angle_atom_site_label_3
_geom_angle
_geom_angle_publ_flag
O2 S1 O4 117.30(6) yes
O2 S1 C5 109.85(7) yes
O4 S1 C5 108.10(6) yes
O2 S1 C10 108.09(6) yes
O4 S1 C10 108.78(6) yes
C5 S1 C10 103.89(7) yes
S1 C5 C8 117.96(11) yes
S1 C5 C14 121.1(1) yes
C8 C5 C14 120.90(13) yes
C13 C6 C14 122.96(13) yes
C13 C6 H5 119.5(1) no
C14 C6 H5 117.6(1) no
O3 C7 C10 125.34(13) yes
O3 C7 C21 126.41(13) yes
C10 C7 C21 108.24(12) yes
C5 C8 C11 117.79(13) yes
C5 C8 C20 125.21(14) yes
C11 C8 C20 117.01(13) yes
C15 C9 C21 106.90(11) yes
C15 C9 H19 111.2(1) no
C21 C9 H19 112.1(1) no
C15 C9 H20 106.2(1) no
C21 C9 H20 111.7(1) no
H19 C9 H20 108.7(2) no
S1 C10 C7 115.78(9) yes
S1 C10 C15 126.13(9) yes
C7 C10 C15 107.79(11) yes
S1 C10 C16 121.91(9) yes
C7 C10 C16 114.33(11) yes
C15 C10 C16 58.67(9) yes
C8 C11 C13 122.83(13) yes
C8 C11 H4 116.3(1) no
C13 C11 H4 120.8(1) no
C14 C12 H6 108.9(1) no
C14 C12 H7 112.3(1) no
H6 C12 H7 106.5(2) no
C14 C12 H8 112.8(1) no
H6 C12 H8 108.7(2) no
H7 C12 H8 107.4(2) no
C6 C13 C11 117.78(13) yes
C6 C13 C19 120.77(14) yes
C11 C13 C19 121.46(14) yes
C5 C14 C6 117.72(13) yes
C5 C14 C12 125.75(13) yes
C6 C14 C12 116.53(13) yes
C9 C15 C10 108.09(11) yes
C9 C15 C16 118.55(12) yes
C10 C15 C16 61.54(9) yes
C9 C15 H18 119.1(1) no
C10 C15 H18 120.4(1) no
C16 C15 H18 116.0(1) no
C10 C16 C15 59.79(9) yes
C10 C16 C17 117.12(12) yes
C15 C16 C17 117.15(13) yes
C10 C16 C18 118.67(12) yes
C15 C16 C18 121.10(13) yes
C17 C16 C18 113.15(12) yes
C16 C17 H12 114.0(1) no
C16 C17 H13 108.5(1) no
H12 C17 H13 107.1(2) no
C16 C17 H14 108.9(1) no
H12 C17 H14 105.9(2) no
H13 C17 H14 112.5(2) no
C16 C18 H15 114.4(1) no
C16 C18 H16 112.9(1) no
H15 C18 H16 107.4(2) no
C16 C18 H17 109.3(1) no
H15 C18 H17 105.1(2) no
H16 C18 H17 107.3(2) no
C13 C19 H1 114.4(2) no
C13 C19 H2 113.7(2) no
H1 C19 H2 109.0(3) no
C13 C19 H3 112.5(2) no
H1 C19 H3 101.1(3) no
H2 C19 H3 105.1(2) no
C8 C20 H9 111.8(1) no
C8 C20 H10 111.3(2) no
H9 C20 H10 107.1(2) no
C8 C20 H11 112.7(2) no
H9 C20 H11 109.7(2) no
H10 C20 H11 103.9(2) no
C7 C21 C9 107.36(12) yes
C7 C21 H21 107.6(1) no
C9 C21 H21 111.7(1) no
C7 C21 H22 105.5(1) no
C9 C21 H22 105.8(1) no
H21 C21 H22 118.3(2) no

loop_
_geom_bond_atom_site_label_1
_geom_bond_atom_site_label_2
_geom_bond_distance
_geom_bond_publ_flag
S1 O2 1.4385(11) yes
S1 O4 1.4416(11) yes
S1 C5 1.7858(14) yes
S1 C10 1.7748(13) yes
O3 C7 1.2046(18) yes
C5 C8 1.4217(18) yes
C5 C14 1.4163(19) yes
C6 C13 1.392(2) yes
C6 C14 1.396(2) yes
C6 H5 0.96(2) no
C7 C10 1.5069(18) yes
C7 C21 1.519(2) yes
C8 C11 1.396(2) yes
C8 C20 1.515(2) yes
C9 C15 1.5324(19) yes
C9 C21 1.535(2) yes
C9 H19 0.97(2) no
C9 H20 0.96(2) no
C10 C15 1.5214(19) yes
C10 C16 1.5477(18) yes
C11 C13 1.389(2) yes
C11 H4 0.98(2) no
C12 C14 1.513(2) yes
C12 H6 0.98(2) no
C12 H7 0.96(2) no
C12 H8 0.94(2) no
C13 C19 1.503(2) yes
C15 C16 1.504(2) yes
C15 H18 0.88(2) no
C16 C17 1.521(2) yes
C16 C18 1.519(2) yes
C17 H12 0.93(2) no
C17 H13 0.97(2) no
C17 H14 0.98(2) no
C18 H15 0.97(2) no
C18 H16 0.91(2) no
C18 H17 0.97(2) no
C19 H1 0.98(3) no
C19 H2 1.01(3) no
C19 H3 0.90(3) no
C20 H9 0.93(2) no
C20 H10 0.93(2) no
C20 H11 0.92(2) no
C21 H21 0.97(2) no
C21 H22 1.04(2) no

loop_
_geom_contact_atom_site_label_1
_geom_contact_atom_site_label_2
_geom_contact_site_symmetry_2
_geom_contact_distance
_geom_contact_publ_flag
S1 O2 . 1.4385(11) yes
S1 O3 . 3.1768(11) yes
S1 O4 . 1.4416(11) yes
S1 C5 . 1.7858(14) yes
S1 C7 . 2.7833(14) yes
S1 C8 . 2.7551(14) yes
S1 C10 . 1.7748(13) yes
S1 C12 . 3.2375(16) yes
S1 C14 . 2.7947(15) yes
S1 C15 . 2.9408(14) yes
S1 C16 . 2.9068(14) yes
S1 C17 . 3.1899(15) yes
S1 C20 . 3.1507(17) yes
S1 H2 3_444 3.4(2) no
S1 H7 . 3.15(6) no
S1 H8 . 3.23(8) no
S1 H10 . 3.14(8) no
S1 H11 . 2.98(8) no
S1 H12 . 3.28(7) no
S1 H14 . 2.84(5) no
S1 H18 . 3.09(6) no
O2 O3 . 3.3379(15) yes
O2 O4 . 2.4597(15) yes
O2 C5 . 2.6463(17) yes
O2 C7 . 3.3699(18) yes
O2 C10 . 2.6086(17) yes
O2 C12 . 2.742(2) yes
O2 C14 . 3.0195(18) yes
O2 C16 . 3.3800(17) yes
O2 C17 . 3.4028(19) yes
O2 C17 2_544 3.334(2) yes
O2 C18 2_544 3.4062(19) yes
O2 H2 3_444 3.1(2) no
O2 H3 4_354 2.7(2) no
O2 H7 . 2.53(4) no
O2 H8 . 2.47(6) no
O2 H12 . 3.09(7) no
O2 H12 2_544 2.81(7) no
O2 H13 2_544 3.1(1) no
O2 H14 . 3.26(6) no
O2 H16 2_544 2.78(9) no
O2 H17 1_655 3.5(1) no
O2 H17 2_544 3.3(1) no
O3 O4 3_354 3.3818(15) yes
O3 C5 . 3.1724(18) yes
O3 C7 . 1.2046(18) yes
O3 C10 . 2.4129(16) yes
O3 C12 . 3.247(2) yes
O3 C14 . 3.2171(18) yes
O3 C15 3_354 3.2578(17) yes
O3 C16 . 3.4351(18) yes
O3 C18 . 3.5395(18) yes
O3 C19 4_354 3.469(2) yes
O3 C21 . 2.436(2) yes
O3 H1 4_354 2.8(2) no
O3 H3 4_354 3.1(2) no
O3 H7 . 2.55(5) no
O3 H10 3_354 3.4(1) no
O3 H11 3_354 3.3(1) no
O3 H14 3_354 3.08(9) no
O3 H15 . 3.12(7) no
O3 H18 3_354 2.38(8) no
O3 H21 . 2.64(6) no
O3 H22 . 2.82(7) no
O4 C5 . 2.6205(17) yes
O4 C6 3_444 3.3505(17) yes
O4 C8 . 3.0373(18) yes
O4 C10 . 2.6221(17) yes
O4 C15 . 3.1483(17) yes
O4 C16 . 3.3499(18) yes
O4 C17 . 3.1719(19) yes
O4 C19 3_444 3.580(2) yes
O4 C20 . 2.857(2) yes
O4 C21 3_344 3.5263(19) yes
O4 H2 3_444 2.7(2) no
O4 H5 3_444 2.6(1) no
O4 H10 . 2.44(6) no
O4 H11 . 2.76(7) no
O4 H12 . 3.42(7) no
O4 H14 . 2.43(5) no
O4 H18 . 2.88(5) no
O4 H21 3_344 2.9(1) no
C5 C6 . 2.407(2) yes
C5 C7 . 3.039(2) yes
C5 C8 . 1.4217(18) yes
C5 C10 . 2.804(2) yes
C5 C11 . 2.4123(19) yes
C5 C12 . 2.607(2) yes
C5 C13 . 2.813(2) yes
C5 C14 . 1.4163(19) yes
C5 C20 . 2.607(2) yes
C5 H4 . 3.28(7) no
C5 H5 . 3.26(6) no
C5 H6 . 3.37(7) no
C5 H7 . 2.89(5) no
C5 H8 . 2.92(7) no
C5 H9 . 3.36(8) no
C5 H10 . 2.90(7) no
C5 H11 . 2.83(7) no
C5 H20 1_655 3.3(1) no
C6 C8 . 2.796(2) yes
C6 C11 . 2.382(2) yes
C6 C12 . 2.474(2) yes
C6 C13 . 1.392(2) yes
C6 C14 . 1.396(2) yes
C6 C19 . 2.518(2) yes
C6 C21 1_655 3.563(2) yes
C6 H1 . 3.3(1) no
C6 H2 . 2.67(7) no
C6 H3 . 2.98(9) no
C6 H4 . 3.27(7) no
C6 H5 . 0.95(2) no
C6 H6 . 2.48(5) no
C6 H7 . 3.14(6) no
C6 H8 . 3.08(8) no
C6 H13 3_354 3.0(2) no
C6 H17 3_354 3.3(2) no
C6 H20 1_655 3.6(2) no
C6 H21 1_655 2.7(1) no
C7 C9 . 2.461(2) yes
C7 C10 . 1.5069(18) yes
C7 C14 . 3.588(2) yes
C7 C15 . 2.4467(19) yes
C7 C16 . 2.567(2) yes
C7 C18 . 2.918(2) yes
C7 C21 . 1.519(2) yes
C7 H1 4_354 3.5(2) no
C7 H3 4_354 3.6(2) no
C7 H7 . 3.40(6) no
C7 H11 . 3.53(9) no
C7 H14 3_354 3.38(8) no
C7 H15 . 2.55(5) no
C7 H16 . 3.30(7) no
C7 H18 . 3.21(6) no
C7 H18 3_354 3.44(6) no
C7 H19 . 3.19(7) no
C7 H20 . 3.01(6) no
C7 H21 . 2.04(5) no
C7 H22 . 2.06(5) no
C8 C10 . 3.4278(19) yes
C8 C11 . 1.396(2) yes
C8 C13 . 2.446(2) yes
C8 C14 . 2.469(2) yes
C8 C20 . 1.515(2) yes
C8 H4 . 2.03(4) no
C8 H9 . 2.05(5) no
C8 H10 . 2.05(5) no
C8 H11 . 2.05(5) no
C8 H20 1_655 3.3(1) no
C8 H22 . 3.57(9) no
C9 C10 . 2.4719(19) yes
C9 C15 . 1.5324(19) yes
C9 C16 . 2.610(2) yes
C9 C18 . 3.032(2) yes
C9 C21 . 1.535(2) yes
C9 H4 2_445 3.5(1) no
C9 H6 3_344 3.2(2) no
C9 H9 2_445 3.4(1) no
C9 H11 . 3.14(8) no
C9 H15 . 2.72(5) no
C9 H17 . 3.29(7) no
C9 H18 . 2.10(4) no
C9 H19 . 0.97(2) no
C9 H20 . 0.96(2) no
C9 H21 . 2.10(5) no
C9 H22 . 2.08(5) no
C10 C15 . 1.5214(19) yes
C10 C16 . 1.5477(18) yes
C10 C17 . 2.6180(19) yes
C10 C18 . 2.6379(19) yes
C10 C20 . 3.499(2) yes
C10 C21 . 2.452(2) yes
C10 H3 4_354 3.6(2) no
C10 H11 . 2.90(7) no
C10 H12 . 3.00(6) no
C10 H13 . 3.40(7) no
C10 H14 . 2.69(5) no
C10 H15 . 2.78(6) no
C10 H16 . 3.06(7) no
C10 H17 . 3.39(8) no
C10 H18 . 2.11(4) no
C10 H19 . 3.16(7) no
C10 H20 . 3.05(6) no
C10 H21 . 3.16(8) no
C10 H22 . 2.94(7) no
C11 C13 . 1.389(2) yes
C11 C14 . 2.800(2) yes
C11 C19 . 2.524(2) yes
C11 C20 . 2.482(2) yes
C11 H1 . 2.71(9) no
C11 H2 . 3.35(9) no
C11 H3 . 2.91(9) no
C11 H4 . 0.98(2) no
C11 H5 . 3.25(6) no
C11 H9 . 2.52(6) no
C11 H10 . 3.06(8) no
C11 H11 . 3.14(8) no
C11 H13 3_354 3.3(2) no
C11 H19 2_545 3.5(1) no
C11 H20 1_655 3.4(1) no
C12 C14 . 1.513(2) yes
C12 H5 . 2.56(5) no
C12 H6 . 0.98(2) no
C12 H7 . 0.96(2) no
C12 H8 . 0.94(2) no
C12 H12 2_544 3.5(1) no
C12 H15 1_655 3.3(1) no
C12 H18 3_354 3.4(1) no
C12 H19 3_354 3.6(1) no
C13 C14 . 2.450(2) yes
C13 C19 . 1.503(2) yes
C13 C21 1_655 3.589(2) yes
C13 H1 . 2.11(7) no
C13 H2 . 2.12(5) no
C13 H3 . 2.02(6) no
C13 H4 . 2.07(4) no
C13 H5 . 2.04(4) no
C13 H13 3_354 2.9(2) no
C13 H17 3_354 3.6(2) no
C13 H20 1_655 3.5(2) no
C13 H21 1_655 2.9(2) no
C14 H5 . 2.02(4) no
C14 H6 . 2.05(4) no
C14 H7 . 2.08(4) no
C14 H8 . 2.07(5) no
C14 H15 1_655 3.3(1) no
C14 H18 3_354 3.6(1) no
C14 H20 1_655 3.5(1) no
C14 H21 1_655 3.3(1) no
C15 C16 . 1.504(2) yes
C15 C17 . 2.581(2) yes
C15 C18 . 2.632(2) yes
C15 C20 . 3.528(2) yes
C15 C21 . 2.464(2) yes
C15 H6 3_344 3.5(1) no
C15 H7 3_344 3.5(1) no
C15 H11 . 2.68(7) no
C15 H12 . 3.33(7) no
C15 H13 . 3.02(6) no
C15 H14 . 2.62(5) no
C15 H15 . 2.80(6) no
C15 H16 . 3.38(7) no
C15 H17 . 2.99(7) no
C15 H18 . 0.88(2) no
C15 H19 . 2.09(4) no
C15 H20 . 2.02(4) no
C15 H21 . 3.17(7) no
C15 H22 . 2.99(7) no
C16 C17 . 1.521(2) yes
C16 C18 . 1.519(2) yes
C16 C21 . 3.137(2) yes
C16 H12 . 2.08(5) no
C16 H13 . 2.05(4) no
C16 H14 . 2.06(4) no
C16 H15 . 2.11(5) no
C16 H16 . 2.05(4) no
C16 H17 . 2.05(5) no
C16 H18 . 2.05(4) no
C16 H19 . 3.42(7) no
C16 H20 . 2.71(5) no
C16 H21 . 3.58(8) no
C17 C18 . 2.537(2) yes
C17 H8 2_444 3.2(1) no
C17 H12 . 0.93(2) no
C17 H13 . 0.97(2) no
C17 H14 . 0.98(2) no
C17 H15 . 3.40(7) no
C17 H16 . 2.72(6) no
C17 H17 . 2.77(6) no
C17 H18 . 2.65(5) no
C17 H22 3_344 3.4(1) no
C18 C21 . 3.306(2) yes
C18 H1 4_354 3.5(3) no
C18 H2 4_354 3.4(3) no
C18 H3 3_344 3.6(3) no
C18 H3 4_354 3.5(3) no
C18 H8 1_455 3.2(2) no
C18 H12 . 2.80(6) no
C18 H12 2_444 3.29(6) no
C18 H13 . 2.69(6) no
C18 H14 . 3.36(7) no
C18 H15 . 0.97(2) no
C18 H16 . 0.91(2) no
C18 H17 . 0.97(2) no
C18 H18 . 3.32(6) no
C18 H20 . 2.73(5) no
C18 H21 . 3.32(8) no
C19 H1 . 0.98(3) no
C19 H2 . 1.01(3) no
C19 H3 . 0.90(3) no
C19 H4 . 2.71(5) no
C19 H5 . 2.67(5) no
C19 H7 4_355 3.5(1) no
C19 H13 3_354 3.3(2) no
C19 H16 4_355 3.0(2) no
C19 H17 3_354 3.3(2) no
C19 H21 1_655 3.3(2) no
C20 H1 2_445 3.2(2) no
C20 H4 . 2.56(5) no
C20 H4 2_445 3.59(5) no
C20 H9 . 0.93(2) no
C20 H10 . 0.93(2) no
C20 H11 . 0.92(2) no
C20 H18 . 3.25(6) no
C20 H19 2_545 3.47(8) no
C21 H11 . 3.51(9) no
C21 H14 3_354 3.18(9) no
C21 H15 . 2.70(5) no
C21 H18 . 3.20(6) no
C21 H19 . 2.10(4) no
C21 H20 . 2.09(4) no
C21 H21 . 0.97(2) no
C21 H22 . 1.04(2) no

loop_
_geom_torsion_atom_site_label_1
_geom_torsion_atom_site_label_2
_geom_torsion_atom_site_label_3
_geom_torsion_atom_site_label_4
_geom_torsion
_geom_torsion_publ_flag
O2 S1 C5 C8 -169.0(2) yes
O2 S1 C5 C14 10.8(3) yes
O4 S1 C5 C8 -39.9(2) yes
O4 S1 C5 C14 139.9(2) yes
C10 S1 C5 C8 75.5(2) yes
C10 S1 C5 C14 -104.6(2) yes
O2 S1 C10 C7 -80.2(2) yes
O2 S1 C10 C15 139.2(2) yes
O2 S1 C10 C16 66.9(2) yes
O4 S1 C10 C7 151.4(2) yes
O4 S1 C10 C15 10.8(3) yes
O4 S1 C10 C16 -61.5(2) yes
C5 S1 C10 C7 36.4(2) yes
C5 S1 C10 C15 -104.1(2) yes
C5 S1 C10 C16 -176.4(2) yes
S1 C5 C8 C11 178.5(1) yes
S1 C5 C8 C20 -1.4(2) yes
C14 C5 C8 C11 -1.3(3) yes
C14 C5 C8 C20 178.8(2) yes
S1 C5 C14 C6 -178.7(1) yes
S1 C5 C14 C12 0.7(2) yes
C8 C5 C14 C6 1.1(3) yes
C8 C5 C14 C12 -179.5(2) yes
C14 C6 C13 C11 -1.2(3) yes
C14 C6 C13 C19 178.9(2) yes
C13 C6 C14 C5 0.2(3) yes
C13 C6 C14 C12 -179.3(2) yes
O3 C7 C10 S1 43.4(2) yes
O3 C7 C10 C15 -169.2(2) yes
O3 C7 C10 C16 -106.2(2) yes
C21 C7 C10 S1 -136.0(2) yes
C21 C7 C10 C15 11.4(2) yes
C21 C7 C10 C16 74.4(2) yes
O3 C7 C21 C9 167.3(2) yes
C10 C7 C21 C9 -13.2(2) yes
C5 C8 C11 C13 0.2(3) yes
C20 C8 C11 C13 -179.9(2) yes
C21 C9 C15 C10 -3.0(2) yes
C21 C9 C15 C16 -69.8(2) yes
C15 C9 C21 C7 9.9(2) yes
S1 C10 C15 C9 138.0(1) yes
S1 C10 C15 C16 -108.8(1) yes
C7 C10 C15 C9 -5.1(2) yes
C7 C10 C15 C16 108.1(2) yes
C16 C10 C15 C9 -113.3(2) yes
C16 C10 C15 C16 0.0(1) yes
S1 C10 C16 C15 115.7(1) yes
S1 C10 C16 C17 8.6(2) yes
S1 C10 C16 C18 -133.0(1) yes
C7 C10 C16 C15 -96.7(2) yes
C7 C10 C16 C17 156.1(2) yes
C7 C10 C16 C18 14.5(3) yes
C15 C10 C16 C15 0.0(1) yes
C15 C10 C16 C17 -107.2(2) yes
C15 C10 C16 C18 111.3(2) yes
C8 C11 C13 C6 1.0(3) yes
C8 C11 C13 C19 -179.1(2) yes
C9 C15 C16 C10 96.1(2) yes
C9 C15 C16 C17 -156.7(2) yes
C9 C15 C16 C18 -11.1(3) yes
C10 C15 C16 C10 0.0(1) yes
C10 C15 C16 C17 107.1(2) yes
C10 C15 C16 C18 -107.3(2) yes
